data_7215782
loop_
_publ_author_name
'Yu, Tanlai'
'Shen, Junju'
'Fu, Yangbo'
'Fu, Yunlong'

_publ_section_title
;
 Solvent-cooperatively directed iodoargentate hybrids: Structures and
 optical properties
;
_journal_issue 24
_journal_name_full CrystEngComm
_journal_page_first 5280
_journal_paper_doi 10.1039/c3ce42579g
_journal_volume 16
_journal_year 2014
_chemical_formula_sum 'C13 H38 Ag10 I12 N2 O4 S4'
_chemical_formula_weight 3016.19
_chemical_name_systematic
; 
 ? 
;
_space_group_IT_number 14
_symmetry_cell_setting monoclinic
_symmetry_space_group_name_Hall '-P 2ybc'
_symmetry_space_group_name_H-M 'P 1 21/c 1'
_atom_sites_solution_hydrogens geom
_atom_sites_solution_primary direct
_atom_sites_solution_secondary difmap
_audit_creation_method SHELXL-97
_cell_angle_alpha 90.00
_cell_angle_beta 93.767(4)
_cell_angle_gamma 90.00
_cell_formula_units_Z 2
_cell_length_a 13.5726(5)
_cell_length_b 25.6551(11)
_cell_length_c 7.9367(3)
_cell_measurement_reflns_used 1694
_cell_measurement_temperature 293(2)
_cell_measurement_theta_max 28.8360
_cell_measurement_theta_min 3.3190
_cell_volume 2757.64(19)
_computing_structure_refinement 'SHELXL-97 (Sheldrick, 1997)'
_computing_structure_solution 'SHELXS-97 (Sheldrick, 1990)'
_diffrn_ambient_temperature 293(2)
_diffrn_detector_area_resol_mean 16.0710
_diffrn_measured_fraction_theta_full 0.999
_diffrn_measured_fraction_theta_max 0.999
_diffrn_measurement_device_type 'Xcalibur, Eos, Gemini'
_diffrn_measurement_method '\w scans'
_diffrn_radiation_monochromator graphite
_diffrn_radiation_source 'fine-focus sealed tube'
_diffrn_radiation_type MoK\a
_diffrn_radiation_wavelength 0.71073
_diffrn_reflns_av_R_equivalents 0.0294
_diffrn_reflns_av_sigmaI/netI 0.0457
_diffrn_reflns_limit_h_max 16
_diffrn_reflns_limit_h_min -16
_diffrn_reflns_limit_k_max 28
_diffrn_reflns_limit_k_min -31
_diffrn_reflns_limit_l_max 9
_diffrn_reflns_limit_l_min -9
_diffrn_reflns_number 11230
_diffrn_reflns_theta_full 26.00
_diffrn_reflns_theta_max 26.00
_diffrn_reflns_theta_min 2.69
_exptl_absorpt_coefficient_mu 10.359
_exptl_absorpt_correction_T_max 0.7463
_exptl_absorpt_correction_T_min 0.3695
_exptl_absorpt_correction_type multi-scan
_exptl_absorpt_process_details
;
CrysAlisPro, Agilent Technologies,
Version 1.171.36.28 (release 01-02-2013 CrysAlis171 .NET)
(compiled Feb  1 2013,16:14:44)
Empirical absorption correction using spherical harmonics,
 implemented in SCALE3 ABSPACK scaling algorithm.
;
_exptl_crystal_colour yellow
_exptl_crystal_density_diffrn 3.632
_exptl_crystal_density_method 'not measured'
_exptl_crystal_description stick
_exptl_crystal_F_000 2664
_exptl_crystal_size_max 0.12
_exptl_crystal_size_mid 0.05
_exptl_crystal_size_min 0.03
_refine_diff_density_max 2.009
_refine_diff_density_min -1.310
_refine_diff_density_rms 0.201
_refine_ls_extinction_method none
_refine_ls_goodness_of_fit_ref 1.045
_refine_ls_hydrogen_treatment constr
_refine_ls_matrix_type full
_refine_ls_number_parameters 254
_refine_ls_number_reflns 5413
_refine_ls_number_restraints 135
_refine_ls_restrained_S_all 1.061
_refine_ls_R_factor_all 0.0722
_refine_ls_R_factor_gt 0.0516
_refine_ls_shift/su_max 0.003
_refine_ls_shift/su_mean 0.000
_refine_ls_structure_factor_coef Fsqd
_refine_ls_weighting_details 'calc w=1/[\s^2^(Fo^2^)+(0.0384P)^2^+27.4894P] where P=(Fo^2^+2Fc^2^)/3'
_refine_ls_weighting_scheme calc
_refine_ls_wR_factor_gt 0.1076
_refine_ls_wR_factor_ref 0.1185
_reflns_number_gt 4130
_reflns_number_total 5413
_reflns_threshold_expression >2sigma(I)
_cod_data_source_file c3ce42579g2.cif
_cod_data_source_block C13H38N2O4S4Ag10I12
_cod_depositor_comments
;
The following automatic conversions were performed:

'_symmetry_cell_setting' value 'Monoclinic' changed to 'monoclinic'
according to
/usr/data/users/saulius/crontab/automatic-downloads/rss-feeds/RSC/lib/dictionaries/cif_core.dic
dictionary named 'cif_core.dic' version 2.4.2 from
2011-04-26.

'_exptl_absorpt_correction_type' value 'Multi-scan'
changed to 'multi-scan' according to
/usr/data/users/saulius/crontab/automatic-downloads/rss-feeds/RSC/lib/dictionaries/cif_core.dic
dictionary named 'cif_core.dic' version 2.4.2 from 2011-04-26.

Automatic conversion script
Id: cif_fix_values 2281 2013-09-26 08:29:07Z andrius 

 Adding full bibliography for 7215779--7215785.cif.
;
_cod_original_sg_symbol_H-M P2(1)/c
_cod_database_code 7215782

loop_
_symmetry_equiv_pos_as_xyz
'x, y, z'
'-x, y+1/2, -z+1/2'
'-x, -y, -z'
'x, -y-1/2, z-1/2'

loop_
_atom_site_label
_atom_site_type_symbol
_atom_site_fract_x
_atom_site_fract_y
_atom_site_fract_z
_atom_site_U_iso_or_equiv
_atom_site_adp_type
_atom_site_occupancy
_atom_site_symmetry_multiplicity
_atom_site_calc_flag
_atom_site_refinement_flags
Ag1 Ag 1.03708(4) 0.715386(19) 0.88124(6) 0.06859(14) Uani 1 1 d .
Ag2 Ag 0.84793(4) 0.64044(2) 0.86716(6) 0.07235(16) Uani 1 1 d .
Ag3 Ag 0.64827(4) 0.71778(2) 0.84922(6) 0.07286(16) Uani 1 1 d .
Ag4 Ag 0.72971(4) 0.833611(19) 0.84360(6) 0.06893(15) Uani 1 1 d .
Ag5 Ag 0.96756(4) 0.83661(2) 0.88058(6) 0.07096(15) Uani 1 1 d .
I1 I 0.84608(2) 0.748958(11) 1.00385(3) 0.03707(8) Uani 1 1 d .
I2 I 1.02171(3) 0.619655(14) 0.70332(4) 0.05377(10) Uani 1 1 d .
I3 I 0.67232(3) 0.625521(13) 0.66218(4) 0.05251(10) Uani 1 1 d .
I4 I 0.55675(3) 0.799606(16) 0.65639(4) 0.05829(11) Uani 1 1 d .
I5 I 0.84600(3) 0.908748(13) 0.68916(4) 0.05645(11) Uani 1 1 d .
I6 I 1.13002(3) 0.797596(15) 0.71449(4) 0.05435(10) Uani 1 1 d .
N1 N 0.5343(5) 0.5215(2) -0.1468(8) 0.1121(19) Uani 1 1 d U
H1A H 0.4932 0.5478 -0.1776 0.134 Uiso 1 1 calc R
H1B H 0.5804 0.5197 -0.2231 0.134 Uiso 1 1 calc R
S1 S 0.4069(3) 0.64842(16) 0.7398(5) 0.0864(10) Uani 0.51 1 d PU
S1' S 0.3147(3) 0.62858(18) 0.6438(5) 0.0958(11) Uani 0.49 1 d PU
S2 S 0.7921(4) 0.44722(15) 0.6945(6) 0.0996(11) Uani 0.50 1 d PU
S2' S 0.7993(3) 0.49938(13) 0.7799(5) 0.0796(9) Uani 0.50 1 d PU
C1 C 0.5224(6) 0.5276(4) 0.1532(9) 0.132(2) Uani 1 1 d DU
H1 H 0.4714 0.5542 0.1297 0.158 Uiso 1 1 calc R
C2 C 0.5839(6) 0.5340(4) 0.0202(9) 0.152(2) Uani 1 1 d DU
H2A H 0.6412 0.5116 0.0395 0.183 Uiso 1 1 calc R
H2B H 0.6070 0.5698 0.0192 0.183 Uiso 1 1 calc R
C4 C 0.3808(12) 0.6529(6) 0.499(2) 0.116(3) Uani 0.57 1 d PU
C4' C 0.3614(17) 0.6787(9) 0.544(3) 0.125(3) Uani 0.43 1 d PU
C5 C 0.8685(8) 0.4591(4) 0.8974(12) 0.133(3) Uani 1 1 d U
C6 C 0.8787(16) 0.4884(8) 0.601(3) 0.075(3) Uani 0.30 1 d PU
C6' C 0.8206(10) 0.4864(5) 0.5565(17) 0.123(3) Uani 0.70 1 d PU
C7 C 0.5539(10) 0.5375(5) 0.3173(16) 0.074(3) Uani 0.50 1 d PU
O1 O 0.4064(7) 0.5894(3) 0.7648(11) 0.105(2) Uani 0.60 1 d PU
O1' O 0.3713(11) 0.5879(6) 0.6795(18) 0.118(3) Uani 0.40 1 d PU
O2 O 0.6948(5) 0.4744(2) 0.7624(7) 0.1193(13) Uani 1 1 d U
C3 C 0.3161(6) 0.6707(4) 0.8386(11) 0.1120(17) Uani 1 1 d U

loop_
_atom_site_aniso_label
_atom_site_aniso_U_11
_atom_site_aniso_U_22
_atom_site_aniso_U_33
_atom_site_aniso_U_23
_atom_site_aniso_U_13
_atom_site_aniso_U_12
Ag1 0.0720(3) 0.0696(3) 0.0657(2) -0.0040(2) 0.0155(2) -0.0018(3)
Ag2 0.0705(3) 0.0865(3) 0.0603(2) -0.0070(2) 0.0062(2) 0.0014(3)
Ag3 0.0827(3) 0.0756(3) 0.0597(2) 0.0013(2) 0.0000(2) 0.0032(3)
Ag4 0.0734(3) 0.0701(3) 0.0625(2) 0.0104(2) -0.0016(2) 0.0051(3)
Ag5 0.0781(3) 0.0749(3) 0.0603(2) 0.0059(2) 0.0079(2) 0.0033(3)
I1 0.04235(14) 0.04264(15) 0.02630(12) 0.00092(11) 0.00296(11) 0.00282(14)
I2 0.06063(19) 0.05666(19) 0.04404(16) -0.00070(15) 0.00359(15) 0.01393(18)
I3 0.06050(19) 0.05267(18) 0.04473(16) 0.00381(14) 0.00623(15) -0.01640(17)
I4 0.05138(18) 0.0800(2) 0.04322(16) 0.00278(17) 0.00081(15) 0.01439(19)
I5 0.0821(2) 0.04506(17) 0.04206(16) 0.00212(14) 0.00286(17) 0.00248(19)
I6 0.04864(18) 0.0684(2) 0.04581(17) 0.00082(16) 0.00190(15) -0.00910(17)
N1 0.125(3) 0.108(3) 0.105(3) 0.014(3) 0.022(3) -0.046(3)
S1 0.0588(15) 0.1053(18) 0.0952(17) -0.0094(16) 0.0054(14) -0.0029(15)
S1' 0.0592(16) 0.116(2) 0.113(2) -0.0234(19) 0.0125(16) -0.0154(18)
S2 0.118(2) 0.0647(16) 0.1140(19) 0.0029(16) -0.0068(18) 0.0057(17)
S2' 0.0954(18) 0.0516(14) 0.0907(17) 0.0010(14) -0.0017(15) 0.0055(15)
C1 0.139(4) 0.129(4) 0.129(4) 0.005(3) 0.016(3) -0.035(3)
C2 0.158(4) 0.168(5) 0.131(3) 0.005(3) 0.013(3) -0.035(4)
C4 0.112(5) 0.117(5) 0.117(5) 0.003(4) 0.004(4) 0.005(4)
C4' 0.124(5) 0.125(5) 0.123(5) 0.002(4) 0.005(4) -0.002(4)
C5 0.135(4) 0.133(4) 0.130(4) -0.002(4) -0.007(4) 0.011(4)
C6 0.076(5) 0.074(5) 0.074(5) -0.002(4) 0.002(4) 0.001(4)
C6' 0.121(5) 0.123(5) 0.125(5) -0.001(4) 0.013(4) 0.003(4)
C7 0.077(4) 0.071(4) 0.072(4) -0.007(4) -0.006(4) -0.008(4)
O1 0.095(4) 0.106(4) 0.114(4) 0.003(3) 0.008(3) -0.002(3)
O1' 0.122(5) 0.116(5) 0.113(5) 0.005(4) -0.001(4) -0.004(4)
O2 0.121(2) 0.104(2) 0.132(2) 0.014(2) -0.004(2) -0.004(2)
C3 0.096(3) 0.122(3) 0.117(3) -0.012(3) 0.001(3) 0.004(3)

loop_
_atom_type_symbol
_atom_type_description
_atom_type_scat_dispersion_real
_atom_type_scat_dispersion_imag
_atom_type_scat_source
C C 0.0033 0.0016 'International Tables Vol C Tables 4.2.6.8 and 6.1.1.4'
H H 0.0000 0.0000 'International Tables Vol C Tables 4.2.6.8 and 6.1.1.4'
N N 0.0061 0.0033 'International Tables Vol C Tables 4.2.6.8 and 6.1.1.4'
O O 0.0106 0.0060 'International Tables Vol C Tables 4.2.6.8 and 6.1.1.4'
S S 0.1246 0.1234 'International Tables Vol C Tables 4.2.6.8 and 6.1.1.4'
Ag Ag -0.8971 1.1015 'International Tables Vol C Tables 4.2.6.8 and 6.1.1.4'
I I -0.4742 1.8119 'International Tables Vol C Tables 4.2.6.8 and 6.1.1.4'

loop_
_geom_angle_atom_site_label_1
_geom_angle_atom_site_label_2
_geom_angle_atom_site_label_3
_geom_angle
_geom_angle_site_symmetry_1
_geom_angle_site_symmetry_3
I6 Ag1 I2 115.677(19) . .
I6 Ag1 I6 109.544(19) . 4_576
I2 Ag1 I6 111.816(19) . 4_576
I6 Ag1 I1 111.358(19) . .
I2 Ag1 I1 112.276(19) . .
I6 Ag1 I1 94.141(16) 4_576 .
I6 Ag1 Ag2 144.27(2) . .
I2 Ag1 Ag2 55.241(15) . .
I6 Ag1 Ag2 105.357(18) 4_576 .
I1 Ag1 Ag2 57.881(14) . .
I6 Ag1 Ag5 54.857(15) . .
I2 Ag1 Ag5 144.76(2) . .
I6 Ag1 Ag5 102.840(18) 4_576 .
I1 Ag1 Ag5 57.384(14) . .
Ag2 Ag1 Ag5 110.02(2) . .
I2 Ag2 I3 114.151(19) . .
I2 Ag2 I5 112.77(2) . 4_576
I3 Ag2 I5 113.54(2) . 4_576
I2 Ag2 I1 111.78(2) . .
I3 Ag2 I1 107.977(19) . .
I5 Ag2 I1 94.941(16) 4_576 .
I2 Ag2 Ag1 55.705(15) . .
I3 Ag2 Ag1 138.25(2) . .
I5 Ag2 Ag1 106.789(19) 4_576 .
I1 Ag2 Ag1 56.911(14) . .
I2 Ag2 Ag3 142.25(2) . .
I3 Ag2 Ag3 53.585(14) . .
I5 Ag2 Ag3 104.172(19) 4_576 .
I1 Ag2 Ag3 55.826(14) . .
Ag1 Ag2 Ag3 106.85(2) . .
I3 Ag3 I4 113.476(19) . .
I3 Ag3 I4 113.03(2) . 4_576
I4 Ag3 I4 112.23(2) . 4_576
I3 Ag3 I1 107.973(19) . .
I4 Ag3 I1 111.93(2) . .
I4 Ag3 I1 96.965(17) 4_576 .
I3 Ag3 Ag4 136.50(2) . .
I4 Ag3 Ag4 55.917(15) . .
I4 Ag3 Ag4 109.35(2) 4_576 .
I1 Ag3 Ag4 56.649(14) . .
I3 Ag3 Ag2 53.528(14) . .
I4 Ag3 Ag2 141.70(2) . .
I4 Ag3 Ag2 105.548(19) 4_576 .
I1 Ag3 Ag2 55.878(14) . .
Ag4 Ag3 Ag2 105.87(2) . .
I5 Ag4 I4 116.776(19) . .
I5 Ag4 I3 108.824(19) . 4_576
I4 Ag4 I3 107.99(2) . 4_576
I5 Ag4 I1 113.23(2) . .
I4 Ag4 I1 113.857(19) . .
I3 Ag4 I1 93.312(16) 4_576 .
I5 Ag4 Ag3 148.37(2) . .
I4 Ag4 Ag3 56.026(15) . .
I3 Ag4 Ag3 102.314(18) 4_576 .
I1 Ag4 Ag3 58.485(14) . .
I5 Ag4 Ag5 55.793(15) . .
I4 Ag4 Ag5 147.76(2) . .
I3 Ag4 Ag5 103.739(18) 4_576 .
I1 Ag4 Ag5 57.958(14) . .
Ag3 Ag4 Ag5 111.65(2) . .
I6 Ag5 I2 113.32(2) . 4_576
I6 Ag5 I5 115.055(19) . .
I2 Ag5 I5 109.25(2) 4_576 .
I6 Ag5 I1 110.497(19) . .
I2 Ag5 I1 96.731(17) 4_576 .
I5 Ag5 I1 110.50(2) . .
I6 Ag5 Ag4 139.17(2) . .
I2 Ag5 Ag4 106.799(19) 4_576 .
I5 Ag5 Ag4 54.956(15) . .
I1 Ag5 Ag4 56.042(14) . .
I6 Ag5 Ag1 54.996(15) . .
I2 Ag5 Ag1 108.527(18) 4_576 .
I5 Ag5 Ag1 141.26(2) . .
I1 Ag5 Ag1 56.370(14) . .
Ag4 Ag5 Ag1 105.439(19) . .
Ag4 I1 Ag1 122.209(17) . .
Ag4 I1 Ag3 64.867(16) . .
Ag1 I1 Ag3 124.801(16) . .
Ag4 I1 Ag2 123.416(16) . .
Ag1 I1 Ag2 65.208(15) . .
Ag3 I1 Ag2 68.296(15) . .
Ag4 I1 Ag5 65.999(15) . .
Ag1 I1 Ag5 66.246(15) . .
Ag3 I1 Ag5 124.537(16) . .
Ag2 I1 Ag5 124.313(17) . .
Ag2 I2 Ag1 69.054(17) . .
Ag2 I2 Ag5 99.561(18) . 4_575
Ag1 I2 Ag5 96.485(18) . 4_575
Ag2 I3 Ag3 72.887(17) . .
Ag2 I3 Ag4 100.900(18) . 4_575
Ag3 I3 Ag4 101.703(18) . 4_575
Ag4 I4 Ag3 68.057(17) . .
Ag4 I4 Ag3 95.995(18) . 4_575
Ag3 I4 Ag3 98.400(18) . 4_575
Ag4 I5 Ag5 69.251(17) . .
Ag4 I5 Ag2 97.198(18) . 4_575
Ag5 I5 Ag2 98.698(18) . 4_575
Ag5 I6 Ag1 70.147(17) . .
Ag5 I6 Ag1 99.300(18) . 4_575
Ag1 I6 Ag1 99.312(16) . 4_575
C1 N1 C2 114.9(6) 3_665 .
C1 N1 H1A 108.5 3_665 .
C2 N1 H1A 108.5 . .
C1 N1 H1B 108.5 3_665 .
C2 N1 H1B 108.5 . .
H1A N1 H1B 107.5 . .
S1' S1 O1 73.8(4) . .
S1' S1 C3 74.3(4) . .
O1 S1 C3 106.2(5) . .
S1' S1 O1' 48.3(5) . .
O1 S1 O1' 28.4(6) . .
C3 S1 O1' 104.5(7) . .
S1' S1 C4' 59.1(8) . .
O1 S1 C4' 122.2(8) . .
C3 S1 C4' 92.2(8) . .
O1' S1 C4' 94.4(9) . .
S1' S1 C4 55.0(5) . .
O1 S1 C4 100.7(6) . .
C3 S1 C4 111.5(6) . .
O1' S1 C4 75.1(7) . .
C4' S1 C4 24.6(8) . .
O1' S1' S1 72.9(7) . .
O1' S1' C4 96.6(9) . .
S1 S1' C4 75.6(6) . .
O1' S1' C4' 118.8(11) . .
S1 S1' C4' 69.6(8) . .
C4 S1' C4' 28.3(9) . .
O1' S1' O1 23.2(7) . .
S1 S1' O1 53.5(3) . .
C4 S1' O1 101.2(7) . .
C4' S1' O1 114.2(9) . .
O1' S1' C3 107.7(7) . .
S1 S1' C3 55.2(3) . .
C4 S1' C3 112.6(7) . .
C4' S1' C3 88.0(8) . .
O1 S1' C3 85.1(4) . .
S2' S2 C6' 74.3(6) . .
S2' S2 O2 59.7(3) . .
C6' S2 O2 101.6(6) . .
S2' S2 C6 68.5(7) . .
C6' S2 C6 28.4(8) . .
O2 S2 C6 117.3(8) . .
S2' S2 C5 56.9(4) . .
C6' S2 C5 110.5(6) . .
O2 S2 C5 93.5(4) . .
C6 S2 C5 85.3(8) . .
S2 S2' O2 63.9(3) . .
S2 S2' C5 73.3(4) . .
O2 S2' C5 106.0(5) . .
S2 S2' C6' 54.2(5) . .
O2 S2' C6' 92.2(5) . .
C5 S2' C6' 108.2(6) . .
S2 S2' C6 62.9(7) . .
O2 S2' C6 116.1(7) . .
C5 S2' C6 90.0(8) . .
C6' S2' C6 26.4(8) . .
C7 C1 C2 122.2(9) . .
C7 C1 N1 108.7(8) . 3_665
C2 C1 N1 114.2(8) . 3_665
C7 C1 H1 103.0 . .
C2 C1 H1 103.0 . .
N1 C1 H1 103.0 3_665 .
C1 C2 N1 113.0(7) . .
C1 C2 H2A 109.0 . .
N1 C2 H2A 109.0 . .
C1 C2 H2B 109.0 . .
N1 C2 H2B 109.0 . .
H2A C2 H2B 107.8 . .
C4' C4 S1' 78(2) . .
C4' C4 S1 69.9(19) . .
S1' C4 S1 49.4(5) . .
C4 C4' S1' 74(2) . .
C4 C4' S1 86(2) . .
S1' C4' S1 51.3(7) . .
S2' C5 S2 49.8(3) . .
C6' C6 S2 60.9(17) . .
C6' C6 S2' 75.9(18) . .
S2 C6 S2' 48.6(6) . .
C6 C6' S2 90.7(19) . .
C6 C6' S2' 77.7(18) . .
S2 C6' S2' 51.5(4) . .
O1' O1 S1 87.0(13) . .
O1' O1 S1' 40.2(12) . .
S1 O1 S1' 52.7(3) . .
O1 O1' S1' 116.6(17) . .
O1 O1' S1 64.7(12) . .
S1' O1' S1 58.8(6) . .
S2' O2 S2 56.4(3) . .
S1 C3 S1' 50.5(3) . .

loop_
_geom_bond_atom_site_label_1
_geom_bond_atom_site_label_2
_geom_bond_distance
_geom_bond_site_symmetry_2
Ag1 I6 2.8303(6) .
Ag1 I2 2.8338(6) .
Ag1 I6 2.8739(6) 4_576
Ag1 I1 2.9565(6) .
Ag1 Ag2 3.2035(7) .
Ag1 Ag5 3.2499(7) .
Ag2 I2 2.8181(6) .
Ag2 I3 2.8222(6) .
Ag2 I5 2.8519(6) 4_576
Ag2 I1 2.9886(6) .
Ag2 Ag3 3.3542(7) .
Ag3 I3 2.8243(6) .
Ag3 I4 2.8358(6) .
Ag3 I4 2.8430(6) 4_576
Ag3 I1 2.9868(6) .
Ag3 Ag4 3.1718(7) .
Ag4 I5 2.8220(6) .
Ag4 I4 2.8322(6) .
Ag4 I3 2.8911(6) 4_576
Ag4 I1 2.9266(6) .
Ag4 Ag5 3.2233(7) .
Ag5 I6 2.8254(6) .
Ag5 I2 2.8484(6) 4_576
Ag5 I5 2.8506(6) .
Ag5 I1 2.9908(6) .
I2 Ag5 2.8484(6) 4_575
I3 Ag4 2.8911(6) 4_575
I4 Ag3 2.8430(6) 4_575
I5 Ag2 2.8519(6) 4_575
I6 Ag1 2.8739(6) 4_575
N1 C1 1.476(11) 3_665
N1 C2 1.482(10) .
N1 H1A 0.9000 .
N1 H1B 0.9000 .
S1 S1' 1.510(5) .
S1 O1 1.527(10) .
S1 C3 1.608(10) .
S1 O1' 1.687(15) .
S1 C4' 1.81(2) .
S1 C4 1.924(16) .
S1' O1' 1.317(15) .
S1' C4 1.628(17) .
S1' C4' 1.66(2) .
S1' O1 1.823(10) .
S1' C3 1.884(10) .
S2 S2' 1.500(5) .
S2 C6' 1.555(14) .
S2 O2 1.617(8) .
S2 C6 1.78(2) .
S2 C5 1.882(11) .
S2' O2 1.554(7) .
S2' C5 1.645(11) .
S2' C6' 1.845(14) .
S2' C6 1.86(2) .
C1 C7 1.368(14) .
C1 C2 1.397(10) .
C1 N1 1.476(11) 3_665
C1 H1 0.9800 .
C2 H2A 0.9700 .
C2 H2B 0.9700 .
C4 C4' 0.80(3) .
C6 C6' 0.84(2) .
O1 O1' 0.802(16) .

loop_
_geom_hbond_atom_site_label_D
_geom_hbond_atom_site_label_H
_geom_hbond_atom_site_label_A
_geom_hbond_distance_DH
_geom_hbond_distance_HA
_geom_hbond_distance_DA
_geom_hbond_angle_DHA
_geom_hbond_site_symmetry_A
N1 H1B I3 0.90 3.15 3.647(6) 117.2 1_554
N1 H1B O2 0.90 1.95 2.631(9) 131.4 1_554
N1 H1A O1' 0.90 2.20 3.049(16) 157.5 1_554
N1 H1A O1 0.90 1.63 2.527(11) 172.0 1_554
